data_2208930
loop_
_publ_author_name
'\,Serife P\?inar'
'Mehmet Akkurt'
'Ali Asghar Jarrahpour'
'Shadab Rezaei'
'Orhan B\"uy\"ukg\"ung\"or'

_publ_section_title
;
 Bis{4-[2-(2-hydroxyphenyl)ethyleneamino]phenyl} ether
;
_journal_coeditor_code KP2011
_journal_issue 5
_journal_name_full 'Acta Crystallographica Section E'
_journal_page_first o2056
_journal_page_last o2058
_journal_paper_doi 10.1107/S1600536806014577
_journal_volume 62
_journal_year 2006
_chemical_formula_iupac 'C28 H24 N2 O3'
_chemical_formula_moiety 'C28 H24 N2 O3'
_chemical_formula_sum 'C28 H24 N2 O3'
_chemical_formula_weight 436.49
_chemical_name_systematic
;
Bis{4-[2-(2-hydroxyphenyl)ethyleneamino]phenyl} ether
;
_space_group_IT_number 2
_symmetry_cell_setting triclinic
_symmetry_space_group_name_Hall '-P 1'
_symmetry_space_group_name_H-M 'P -1'
_atom_sites_solution_hydrogens geom
_atom_sites_solution_primary direct
_atom_sites_solution_secondary difmap
_cell_angle_alpha 96.588(6)
_cell_angle_beta 98.781(7)
_cell_angle_gamma 89.957(6)
_cell_formula_units_Z 4
_cell_length_a 9.4897(8)
_cell_length_b 10.4644(8)
_cell_length_c 22.8605(19)
_cell_measurement_reflns_used 26681
_cell_measurement_temperature 296
_cell_measurement_theta_max 26.08
_cell_measurement_theta_min 1.81
_cell_volume 2228.4(3)
_computing_cell_refinement X-AREA
_computing_data_collection 'X-AREA (Stoe & Cie, 2002)'
_computing_data_reduction 'X-RED32 (Stoe & Cie, 2002)'
_computing_molecular_graphics 'ORTEP-3 for Windows (Farrugia, 1997)'
_computing_publication_material 'WinGX (Farrugia, 1999)'
_computing_structure_refinement 'SHELXL97 (Sheldrick, 1997)'
_computing_structure_solution 'SHELXS97 (Sheldrick, 1997)'
_diffrn_ambient_temperature 296
_diffrn_detector_area_resol_mean 6.67
_diffrn_measured_fraction_theta_full 0.963
_diffrn_measured_fraction_theta_max 0.963
_diffrn_measurement_device '2-circle goniometer'
_diffrn_measurement_device_type 'Stoe IPDS-2'
_diffrn_measurement_method \w
_diffrn_radiation_monochromator 'plane graphite'
_diffrn_radiation_type 'Mo K\a'
_diffrn_radiation_wavelength 0.71073
_diffrn_reflns_av_R_equivalents 0.1179
_diffrn_reflns_av_sigmaI/netI 0.1114
_diffrn_reflns_limit_h_max 11
_diffrn_reflns_limit_h_min -11
_diffrn_reflns_limit_k_max 12
_diffrn_reflns_limit_k_min -12
_diffrn_reflns_limit_l_max 28
_diffrn_reflns_limit_l_min -28
_diffrn_reflns_number 27310
_diffrn_reflns_reduction_process
;
;
_diffrn_reflns_theta_full 25.98
_diffrn_reflns_theta_max 25.98
_diffrn_reflns_theta_min 1.81
_diffrn_standards_number 0
_exptl_absorpt_coefficient_mu 0.085
_exptl_absorpt_correction_T_max 0.993
_exptl_absorpt_correction_T_min 0.971
_exptl_absorpt_correction_type integration
_exptl_absorpt_process_details '(X-RED32; Stoe & Cie, 2002)'
_exptl_crystal_colour colourless
_exptl_crystal_density_diffrn 1.301
_exptl_crystal_density_method 'Not Measured'
_exptl_crystal_description plate
_exptl_crystal_F_000 920
_exptl_crystal_size_max 0.350
_exptl_crystal_size_mid 0.260
_exptl_crystal_size_min 0.080
_refine_diff_density_max 0.508
_refine_diff_density_min -0.231
_refine_ls_extinction_method none
_refine_ls_goodness_of_fit_ref 0.890
_refine_ls_hydrogen_treatment constr
_refine_ls_matrix_type full
_refine_ls_number_parameters 596
_refine_ls_number_reflns 8425
_refine_ls_number_restraints 0
_refine_ls_restrained_S_all 0.890
_refine_ls_R_factor_all 0.1837
_refine_ls_R_factor_gt 0.0684
_refine_ls_shift/su_max 0.000
_refine_ls_shift/su_mean 0.000
_refine_ls_structure_factor_coef Fsqd
_refine_ls_weighting_details 'calc w=1/[\s^2^(Fo^2^)+(0.0985P)^2^]         where P=(Fo^2^+2Fc^2^)/3'
_refine_ls_weighting_scheme calc
_refine_ls_wR_factor_gt 0.1614
_refine_ls_wR_factor_ref 0.2144
_reflns_number_gt 3164
_reflns_number_total 8425
_reflns_threshold_expression I>2\s(I)
_cod_data_source_file kp2011.cif
_cod_data_source_block I
_cod_depositor_comments
;
The following automatic conversions were performed:
'_symmetry_cell_setting' value 'Triclinic' changed to 'triclinic'
according to '/home/saulius/struct/CIF-dictionaries/cif_core.dic'
dictionary named 'cif_core.dic' version 2.4.1 from 2010-06-29.

Automatic conversion script
Id: cif_fix_enum 1527 2010-12-29 10:47:43Z saulius 

The following automatic conversions were performed:

'_symmetry_cell_setting' value 'Triclinic' changed to 'triclinic'
according to /home/saulius/struct/CIF-dictionaries/cif_core.dic
dictionary named 'cif_core.dic' version 2.4.1 from 2010-06-29.

Automatic conversion script
Id: cif_fix_values 1715 2011-07-08 13:25:40Z adriana 
;
_cod_database_code 2208930
_cod_database_fobs_code 2208930

loop_
_symmetry_equiv_pos_site_id
_symmetry_equiv_pos_as_xyz
1 x,y,z
2 -x,-y,-z

loop_
_atom_site_aniso_label
_atom_site_aniso_U_11
_atom_site_aniso_U_22
_atom_site_aniso_U_33
_atom_site_aniso_U_12
_atom_site_aniso_U_13
_atom_site_aniso_U_23
O1 0.076(2) 0.066(2) 0.0567(17) -0.0137(16) 0.0181(15) 0.0105(15)
O2 0.073(2) 0.137(3) 0.0509(18) 0.044(2) 0.0093(15) 0.0045(17)
O3 0.074(2) 0.0594(19) 0.0533(16) 0.0192(15) 0.0159(14) 0.0047(14)
N1 0.0477(19) 0.063(2) 0.0402(18) -0.0011(16) 0.0134(14) 0.0087(16)
N2 0.0468(19) 0.058(2) 0.0418(18) 0.0017(16) 0.0076(14) -0.0048(15)
C1 0.050(2) 0.049(2) 0.037(2) 0.0112(18) 0.0097(16) 0.0118(17)
C2 0.050(2) 0.042(2) 0.044(2) 0.0002(18) 0.0067(17) 0.0072(18)
C3 0.091(3) 0.060(3) 0.057(3) 0.001(2) 0.029(2) 0.020(2)
C4 0.096(4) 0.089(4) 0.034(2) 0.011(3) 0.020(2) 0.010(2)
C5 0.079(3) 0.080(4) 0.038(2) 0.003(3) 0.006(2) -0.010(2)
C6 0.056(3) 0.063(3) 0.053(3) 0.001(2) 0.0091(19) 0.006(2)
C7 0.036(2) 0.049(2) 0.045(2) 0.0050(17) 0.0073(16) 0.0090(18)
C8 0.057(3) 0.057(3) 0.052(2) -0.004(2) 0.0160(18) 0.0107(19)
C9 0.060(3) 0.064(3) 0.040(2) -0.010(2) 0.0107(19) 0.0100(19)
C10 0.063(3) 0.083(3) 0.058(3) 0.022(2) 0.018(2) 0.013(2)
C11 0.061(3) 0.094(4) 0.075(3) 0.030(3) 0.022(2) 0.012(3)
C12 0.076(3) 0.097(4) 0.048(3) 0.001(3) 0.017(2) -0.015(2)
C13 0.061(3) 0.070(3) 0.051(2) 0.020(2) 0.000(2) 0.003(2)
C14 0.049(2) 0.077(3) 0.050(2) 0.007(2) 0.0156(19) 0.007(2)
C15 0.079(3) 0.117(5) 0.036(2) 0.031(3) 0.004(2) 0.000(3)
C16 0.081(4) 0.109(5) 0.066(3) -0.009(3) 0.024(3) 0.028(3)
C17 0.095(4) 0.076(3) 0.058(3) -0.018(3) 0.037(3) -0.004(2)
C18 0.046(2) 0.090(3) 0.034(2) 0.017(2) 0.0073(17) 0.001(2)
C19 0.100(4) 0.070(3) 0.057(3) -0.009(3) 0.014(2) 0.007(2)
C20 0.106(4) 0.074(3) 0.053(3) 0.004(3) 0.006(3) -0.009(2)
C21 0.048(2) 0.063(3) 0.060(2) 0.011(2) 0.0120(19) 0.002(2)
C22 0.037(2) 0.051(2) 0.0359(19) -0.0052(17) 0.0103(16) -0.0036(17)
C23 0.042(2) 0.044(2) 0.046(2) -0.0057(17) 0.0088(16) 0.0004(17)
C24 0.056(2) 0.051(3) 0.046(2) -0.0057(19) 0.0133(18) 0.0017(19)
C25 0.089(3) 0.062(3) 0.047(2) 0.003(2) 0.026(2) -0.006(2)
C26 0.100(4) 0.084(4) 0.042(3) -0.010(3) 0.023(2) -0.004(2)
C27 0.089(4) 0.081(4) 0.043(2) 0.000(3) 0.012(2) 0.017(2)
C28 0.056(3) 0.063(3) 0.041(2) -0.001(2) 0.0066(18) 0.0053(19)
O4 0.080(2) 0.0531(18) 0.0496(16) -0.0145(14) 0.0140(14) 0.0046(13)
O5 0.074(2) 0.142(3) 0.0492(18) -0.036(2) 0.0094(15) 0.0110(18)
O6 0.078(2) 0.0584(19) 0.0506(16) 0.0162(15) 0.0146(14) 0.0058(13)
N3 0.0473(19) 0.065(2) 0.0381(17) -0.0026(16) 0.0063(14) 0.0100(15)
N4 0.0468(19) 0.062(2) 0.0391(17) 0.0058(16) 0.0116(14) 0.0008(15)
C29 0.042(2) 0.050(2) 0.043(2) 0.0076(18) 0.0064(16) 0.0069(18)
C30 0.059(3) 0.055(3) 0.041(2) 0.012(2) 0.0180(18) 0.0136(19)
C31 0.077(3) 0.074(3) 0.054(3) 0.011(2) 0.026(2) 0.021(2)
C32 0.094(4) 0.076(4) 0.046(3) 0.011(3) 0.024(2) 0.006(2)
C33 0.086(4) 0.079(4) 0.040(2) 0.007(3) 0.006(2) 0.000(2)
C34 0.060(3) 0.065(3) 0.043(2) 0.002(2) 0.0046(19) 0.0021(19)
C35 0.042(2) 0.051(2) 0.037(2) 0.0112(18) 0.0101(16) 0.0128(17)
C36 0.051(2) 0.060(3) 0.054(2) -0.004(2) 0.0094(18) 0.0114(19)
C37 0.043(2) 0.081(3) 0.033(2) -0.012(2) 0.0042(16) 0.0037(19)
C38 0.096(4) 0.079(3) 0.055(3) 0.032(3) 0.031(2) 0.024(2)
C39 0.091(4) 0.100(4) 0.072(3) 0.024(3) 0.024(3) -0.011(3)
C40 0.084(4) 0.105(4) 0.035(2) -0.030(3) -0.002(2) 0.007(3)
C41 0.097(4) 0.082(4) 0.056(3) 0.002(3) 0.006(3) 0.018(2)
C42 0.093(4) 0.076(3) 0.055(3) 0.008(3) 0.012(2) 0.010(2)
C43 0.061(3) 0.070(3) 0.052(2) -0.015(2) -0.002(2) 0.012(2)
C44 0.071(3) 0.106(4) 0.051(3) 0.017(3) 0.017(2) 0.024(3)
C45 0.055(3) 0.088(3) 0.061(3) -0.014(2) 0.016(2) 0.006(2)
C46 0.066(3) 0.081(3) 0.061(3) -0.012(2) 0.020(2) 0.004(2)
C47 0.061(3) 0.059(3) 0.038(2) 0.016(2) 0.0049(19) -0.0011(18)
C48 0.052(2) 0.077(3) 0.049(2) 0.003(2) 0.0176(19) 0.008(2)
C49 0.056(2) 0.051(2) 0.050(2) 0.0047(19) 0.0118(18) 0.0021(18)
C50 0.042(2) 0.042(2) 0.044(2) -0.0007(17) 0.0032(17) 0.0004(17)
C51 0.048(2) 0.049(2) 0.040(2) -0.0036(18) 0.0094(17) -0.0005(17)
C52 0.054(2) 0.042(2) 0.039(2) -0.0026(18) 0.0087(17) 0.0002(17)
C53 0.082(3) 0.059(3) 0.058(3) 0.000(2) 0.025(2) -0.001(2)
C54 0.096(4) 0.073(3) 0.040(2) -0.010(3) 0.025(2) -0.004(2)
C55 0.084(3) 0.077(3) 0.035(2) -0.008(3) 0.006(2) 0.006(2)
C56 0.063(3) 0.065(3) 0.052(3) 0.006(2) 0.005(2) 0.011(2)

loop_
_atom_site_type_symbol
_atom_site_label
_atom_site_fract_x
_atom_site_fract_y
_atom_site_fract_z
_atom_site_U_iso_or_equiv
_atom_site_thermal_displace_type
_atom_site_calc_flag
_atom_site_refinement_flags
_atom_site_occupancy
O O1 0.3093(3) 0.4576(3) 0.20696(12) 0.0651(11) Uani . . 1.000
O O2 0.3476(4) 0.3151(4) 0.48312(13) 0.0875(13) Uani . . 1.000
O O3 0.2092(3) 0.6042(3) 0.79583(12) 0.0617(11) Uani . . 1.000
N N1 0.1818(3) 0.3470(3) 0.27807(13) 0.0494(11) Uani . . 1.000
N N2 0.3212(3) 0.4484(3) 0.72389(13) 0.0496(11) Uani . . 1.000
C C1 0.1462(4) 0.2770(4) 0.17523(15) 0.0445(12) Uani . . 1.000
C C2 0.2425(4) 0.3722(4) 0.16305(16) 0.0452(12) Uani . . 1.000
C C3 0.2686(6) 0.3767(4) 0.10537(19) 0.0665(17) Uani . . 1.000
C C4 0.2049(6) 0.2941(5) 0.06011(19) 0.072(2) Uani . . 1.000
C C5 0.1099(5) 0.2001(5) 0.06978(18) 0.0673(18) Uani . . 1.000
C C6 0.0834(5) 0.1931(4) 0.12629(18) 0.0573(17) Uani . . 1.000
C C7 0.1155(4) 0.2682(4) 0.23510(16) 0.0429(12) Uani . . 1.000
C C8 0.0131(4) 0.1662(4) 0.24438(18) 0.0542(16) Uani . . 1.000
C C9 0.1554(5) 0.3512(4) 0.33799(17) 0.0540(16) Uani . . 1.000
C C10 0.0201(5) 0.3967(5) 0.35282(19) 0.0667(17) Uani . . 1.000
C C11 -0.0025(5) 0.4075(5) 0.4098(2) 0.0753(19) Uani . . 1.000
C C12 0.1049(5) 0.3806(5) 0.4547(2) 0.0747(19) Uani . . 1.000
C C13 0.2335(5) 0.3436(4) 0.44110(18) 0.0619(16) Uani . . 1.000
C C14 0.2588(4) 0.3303(4) 0.38341(17) 0.0579(14) Uani . . 1.000
C C15 0.3398(6) 0.3496(6) 0.54321(19) 0.079(2) Uani . . 1.000
C C16 0.3923(6) 0.4602(6) 0.5704(2) 0.083(2) Uani . . 1.000
C C17 0.3890(6) 0.4929(5) 0.6320(2) 0.0746(19) Uani . . 1.000
C C18 0.3339(4) 0.4131(5) 0.66375(16) 0.0570(14) Uani . . 1.000
C C19 0.2751(6) 0.2917(5) 0.6341(2) 0.0755(19) Uani . . 1.000
C C20 0.2785(6) 0.2611(5) 0.5741(2) 0.0796(19) Uani . . 1.000
C C21 0.4904(4) 0.2845(4) 0.75761(18) 0.0570(14) Uani . . 1.000
C C22 0.3873(4) 0.3896(4) 0.76663(15) 0.0415(11) Uani . . 1.000
C C23 0.3611(4) 0.4332(4) 0.82747(16) 0.0442(12) Uani . . 1.000
C C24 0.2725(4) 0.5379(4) 0.83961(17) 0.0507(14) Uani . . 1.000
C C25 0.2486(5) 0.5747(5) 0.89705(18) 0.0653(16) Uani . . 1.000
C C26 0.3076(6) 0.5103(5) 0.94308(19) 0.075(2) Uani . . 1.000
C C27 0.3944(6) 0.4081(5) 0.93213(19) 0.070(2) Uani . . 1.000
C C28 0.4201(4) 0.3708(4) 0.87543(16) 0.0535(16) Uani . . 1.000
O O4 0.2923(3) 0.9565(3) 0.20405(12) 0.0606(10) Uani . . 1.000
O O5 0.1511(4) 0.8257(4) 0.51688(13) 0.0884(13) Uani . . 1.000
O O6 0.1895(3) 1.1044(3) 0.79365(12) 0.0619(11) Uani . . 1.000
N N3 0.1798(3) 0.8362(3) 0.27589(13) 0.0498(11) Uani . . 1.000
N N4 0.3175(3) 0.9579(3) 0.72203(13) 0.0492(11) Uani . . 1.000
C C29 0.1403(4) 0.7699(4) 0.17191(16) 0.0449(12) Uani . . 1.000
C C30 0.2271(4) 0.8669(4) 0.16055(16) 0.0500(16) Uani . . 1.000
C C31 0.2530(5) 0.8764(5) 0.10239(19) 0.0656(17) Uani . . 1.000
C C32 0.1912(6) 0.7876(5) 0.0561(2) 0.071(2) Uani . . 1.000
C C33 0.1046(6) 0.6922(5) 0.06670(18) 0.069(2) Uani . . 1.000
C C34 0.0786(5) 0.6830(4) 0.12388(17) 0.0567(16) Uani . . 1.000
C C35 0.1130(4) 0.7562(4) 0.23343(15) 0.0423(12) Uani . . 1.000
C C36 0.0102(4) 0.6565(4) 0.24192(18) 0.0545(14) Uani . . 1.000
C C37 0.1662(4) 0.8309(4) 0.33623(16) 0.0527(14) Uani . . 1.000
C C38 0.1100(6) 0.9256(5) 0.36817(19) 0.0734(19) Uani . . 1.000
C C39 0.1060(6) 0.9236(6) 0.4291(2) 0.088(2) Uani . . 1.000
C C40 0.1609(6) 0.8265(6) 0.45611(19) 0.076(2) Uani . . 1.000
C C41 0.2219(6) 0.7231(5) 0.4258(2) 0.078(2) Uani . . 1.000
C C42 0.2257(6) 0.7233(5) 0.3659(2) 0.0744(19) Uani . . 1.000
C C43 0.2667(5) 0.8719(4) 0.55938(19) 0.0617(16) Uani . . 1.000
C C44 0.3966(5) 0.9014(5) 0.5446(2) 0.0740(19) Uani . . 1.000
C C45 0.5016(5) 0.9519(5) 0.59056(19) 0.0675(17) Uani . . 1.000
C C46 0.4783(5) 0.9719(5) 0.6474(2) 0.0686(17) Uani . . 1.000
C C47 0.3441(5) 0.9303(4) 0.66214(16) 0.0535(16) Uani . . 1.000
C C48 0.2412(5) 0.8893(4) 0.61717(17) 0.0583(14) Uani . . 1.000
C C49 0.4869(4) 0.7944(4) 0.75599(17) 0.0523(12) Uani . . 1.000
C C50 0.3831(4) 0.9012(4) 0.76516(16) 0.0434(12) Uani . . 1.000
C C51 0.3528(4) 0.9406(4) 0.82580(16) 0.0458(12) Uani . . 1.000
C C52 0.2570(4) 1.0396(4) 0.83704(15) 0.0452(12) Uani . . 1.000
C C53 0.2297(5) 1.0741(5) 0.89484(19) 0.0655(17) Uani . . 1.000
C C54 0.2968(6) 1.0138(5) 0.94080(18) 0.0690(18) Uani . . 1.000
C C55 0.3908(5) 0.9154(5) 0.93137(18) 0.0657(16) Uani . . 1.000
C C56 0.4188(5) 0.8799(4) 0.87431(18) 0.0601(17) Uani . . 1.000
H H1 0.28470 0.44490 0.23870 0.0980 Uiso calc R 1.000
H H3 0.33180 0.43850 0.09790 0.0800 Uiso calc R 1.000
H H3A 0.23170 0.57380 0.76390 0.0920 Uiso calc R 1.000
H H4 0.22420 0.29940 0.02180 0.0860 Uiso calc R 1.000
H H5 0.06540 0.14300 0.03820 0.0810 Uiso calc R 1.000
H H6 0.02060 0.12960 0.13250 0.0690 Uiso calc R 1.000
H H8A 0.04740 0.08310 0.23130 0.0650 Uiso calc R 1.000
H H8B -0.07870 0.17910 0.22180 0.0650 Uiso calc R 1.000
H H8C 0.00500 0.17120 0.28590 0.0650 Uiso calc R 1.000
H H10 -0.05110 0.41840 0.32310 0.0800 Uiso calc R 1.000
H H11 -0.09100 0.43330 0.41920 0.0900 Uiso calc R 1.000
H H12 0.08850 0.38800 0.49400 0.0900 Uiso calc R 1.000
H H14 0.34890 0.30650 0.37530 0.0690 Uiso calc R 1.000
H H16 0.43210 0.51760 0.54910 0.0990 Uiso calc R 1.000
H H17 0.42620 0.57210 0.65050 0.0890 Uiso calc R 1.000
H H19 0.23510 0.23420 0.65530 0.0910 Uiso calc R 1.000
H H20 0.24070 0.18310 0.55440 0.0950 Uiso calc R 1.000
H H21A 0.45930 0.20880 0.77240 0.0690 Uiso calc R 1.000
H H21B 0.58290 0.31110 0.77870 0.0690 Uiso calc R 1.000
H H21C 0.49540 0.26590 0.71590 0.0690 Uiso calc R 1.000
H H25 0.19110 0.64490 0.90460 0.0780 Uiso calc R 1.000
H H26 0.28930 0.53530 0.98150 0.0900 Uiso calc R 1.000
H H27 0.43590 0.36410 0.96330 0.0840 Uiso calc R 1.000
H H28 0.47910 0.30130 0.86890 0.0640 Uiso calc R 1.000
H H4A 0.27090 0.94300 0.23620 0.0910 Uiso calc R 1.000
H H6A 0.18230 1.05890 0.76160 0.0930 Uiso calc R 1.000
H H31 0.31150 0.94210 0.09500 0.0780 Uiso calc R 1.000
H H32 0.20890 0.79320 0.01760 0.0840 Uiso calc R 1.000
H H33 0.06270 0.63300 0.03540 0.0830 Uiso calc R 1.000
H H34 0.01880 0.61770 0.13060 0.0680 Uiso calc R 1.000
H H36A 0.00440 0.65860 0.28360 0.0820 Uiso calc R 1.000
H H36B 0.04140 0.57340 0.22710 0.0820 Uiso calc R 1.000
H H36C -0.08200 0.67280 0.22060 0.0820 Uiso calc R 1.000
H H38 0.07220 0.99540 0.34970 0.0880 Uiso calc R 1.000
H H39 0.06450 0.99080 0.45040 0.1060 Uiso calc R 1.000
H H41 0.25940 0.65510 0.44570 0.0940 Uiso calc R 1.000
H H42 0.26580 0.65520 0.34470 0.0890 Uiso calc R 1.000
H H44 0.41370 0.88820 0.50540 0.0890 Uiso calc R 1.000
H H45 0.59070 0.97240 0.58170 0.0810 Uiso calc R 1.000
H H46 0.54770 1.01200 0.67700 0.0820 Uiso calc R 1.000
H H48 0.15040 0.87220 0.62530 0.0700 Uiso calc R 1.000
H H49A 0.45300 0.71760 0.76900 0.0630 Uiso calc R 1.000
H H49B 0.57850 0.81890 0.77860 0.0630 Uiso calc R 1.000
H H49C 0.49530 0.77850 0.71450 0.0630 Uiso calc R 1.000
H H53 0.16520 1.13890 0.90210 0.0790 Uiso calc R 1.000
H H54 0.27900 1.03930 0.97930 0.0830 Uiso calc R 1.000
H H55 0.43450 0.87380 0.96300 0.0790 Uiso calc R 1.000
H H56 0.48280 0.81440 0.86780 0.0720 Uiso calc R 1.000

loop_
_atom_type_symbol
_atom_type_description
_atom_type_scat_dispersion_real
_atom_type_scat_dispersion_imag
_atom_type_scat_source
O O 0.0106 0.0060 'International Tables Vol C Tables 4.2.6.8 and 6.1.1.4'
N N 0.0061 0.0033 'International Tables Vol C Tables 4.2.6.8 and 6.1.1.4'
H H 0.0000 0.0000 'International Tables Vol C Tables 4.2.6.8 and 6.1.1.4'
C C 0.0033 0.0016 'International Tables Vol C Tables 4.2.6.8 and 6.1.1.4'

loop_
_exptl_crystal_face_index_h
_exptl_crystal_face_index_k
_exptl_crystal_face_index_l
_exptl_crystal_face_perp_dist
0 0 1 0.0510
0 0 -1 0.0280
6 2 -3 0.1570
-3 -5 4 0.0690
3 -5 1 0.1400
-2 3 -2 0.2010

loop_
_geom_angle_atom_site_label_1
_geom_angle_atom_site_label_2
_geom_angle_atom_site_label_3
_geom_angle
_geom_angle_publ_flag
C13 O2 C15 118.5(4) yes
C2 O1 H1 109.00 no
C24 O3 H3A 109.00 no
C40 O5 C43 118.9(4) yes
C30 O4 H4A 109.00 no
C52 O6 H6A 109.00 no
C7 N1 C9 122.8(3) yes
C18 N2 C22 122.7(3) yes
C35 N3 C37 122.1(3) yes
C47 N4 C50 122.6(3) yes
C2 C1 C6 116.1(3) no
C2 C1 C7 122.0(3) no
C6 C1 C7 122.0(4) no
C1 C2 C3 119.9(4) no
O1 C2 C3 119.1(4) yes
O1 C2 C1 121.0(3) yes
C2 C3 C4 121.5(5) no
C3 C4 C5 120.7(4) no
C4 C5 C6 118.9(4) no
C1 C6 C5 123.0(4) no
C1 C7 C8 118.9(3) no
N1 C7 C8 123.2(3) yes
N1 C7 C1 117.9(4) yes
N1 C9 C10 119.4(4) yes
C10 C9 C14 117.7(4) no
N1 C9 C14 122.3(4) yes
C9 C10 C11 119.7(4) no
C10 C11 C12 120.6(5) no
C11 C12 C13 119.7(4) no
C12 C13 C14 121.0(4) no
O2 C13 C14 115.3(4) yes
O2 C13 C12 123.7(4) yes
C9 C14 C13 121.3(4) no
O2 C15 C20 118.2(5) yes
O2 C15 C16 120.6(5) yes
C16 C15 C20 121.1(4) no
C15 C16 C17 120.5(5) no
C16 C17 C18 121.3(5) no
N2 C18 C17 121.7(4) yes
N2 C18 C19 119.6(4) yes
C17 C18 C19 118.5(4) no
C18 C19 C20 119.6(5) no
C15 C20 C19 118.9(5) no
N2 C22 C21 123.7(3) yes
C21 C22 C23 119.0(3) no
N2 C22 C23 117.3(4) yes
C22 C23 C28 121.3(4) no
C22 C23 C24 121.9(3) no
C24 C23 C28 116.8(3) no
O3 C24 C23 121.3(3) yes
O3 C24 C25 118.5(4) yes
C23 C24 C25 120.2(4) no
C24 C25 C26 121.3(5) no
C25 C26 C27 119.3(4) no
C26 C27 C28 120.2(4) no
C23 C28 C27 122.1(4) no
C4 C3 H3 119.00 no
C2 C3 H3 119.00 no
C3 C4 H4 120.00 no
C5 C4 H4 120.00 no
C6 C5 H5 121.00 no
C4 C5 H5 121.00 no
C5 C6 H6 118.00 no
C1 C6 H6 119.00 no
H8A C8 H8C 110.00 no
H8A C8 H8B 109.00 no
C7 C8 H8A 109.00 no
C7 C8 H8C 109.00 no
C7 C8 H8B 109.00 no
H8B C8 H8C 109.00 no
C9 C10 H10 120.00 no
C11 C10 H10 120.00 no
C10 C11 H11 120.00 no
C12 C11 H11 120.00 no
C13 C12 H12 120.00 no
C11 C12 H12 120.00 no
C9 C14 H14 119.00 no
C13 C14 H14 119.00 no
C15 C16 H16 120.00 no
C17 C16 H16 120.00 no
C18 C17 H17 119.00 no
C16 C17 H17 119.00 no
C20 C19 H19 120.00 no
C18 C19 H19 120.00 no
C15 C20 H20 121.00 no
C19 C20 H20 120.00 no
H21A C21 H21B 110.00 no
C22 C21 H21C 109.00 no
H21A C21 H21C 109.00 no
H21B C21 H21C 109.00 no
C22 C21 H21A 109.00 no
C22 C21 H21B 109.00 no
C24 C25 H25 119.00 no
C26 C25 H25 119.00 no
C25 C26 H26 120.00 no
C27 C26 H26 120.00 no
C28 C27 H27 120.00 no
C26 C27 H27 120.00 no
C27 C28 H28 119.00 no
C23 C28 H28 119.00 no
C34 C29 C35 120.3(4) no
C30 C29 C35 121.7(3) no
C30 C29 C34 118.0(3) no
O4 C30 C31 116.7(4) yes
O4 C30 C29 122.8(3) yes
C29 C30 C31 120.5(4) no
C30 C31 C32 119.7(4) no
C31 C32 C33 120.3(4) no
C32 C33 C34 120.1(4) no
C29 C34 C33 121.4(4) no
N3 C35 C36 124.5(3) yes
N3 C35 C29 116.6(3) yes
C29 C35 C36 118.9(3) no
N3 C37 C42 119.3(4) yes
N3 C37 C38 122.2(4) yes
C38 C37 C42 118.3(4) no
C37 C38 C39 121.8(5) no
C38 C39 C40 119.9(5) no
O5 C40 C41 119.6(5) yes
C39 C40 C41 122.0(4) no
O5 C40 C39 118.3(5) yes
C40 C41 C42 118.8(5) no
C37 C42 C41 119.2(5) no
O5 C43 C44 122.6(4) yes
C44 C43 C48 121.8(4) no
O5 C43 C48 115.6(4) yes
C43 C44 C45 117.3(4) no
C44 C45 C46 122.0(5) no
C45 C46 C47 119.2(4) no
N4 C47 C48 122.3(4) yes
N4 C47 C46 118.8(4) yes
C46 C47 C48 117.8(4) no
C43 C48 C47 121.4(4) no
N4 C50 C51 118.5(4) yes
C49 C50 C51 118.7(3) no
N4 C50 C49 122.9(3) yes
C52 C51 C56 117.9(3) no
C50 C51 C52 121.2(3) no
C50 C51 C56 120.9(4) no
C51 C52 C53 119.9(4) no
O6 C52 C51 122.4(3) yes
O6 C52 C53 117.7(4) yes
C52 C53 C54 120.5(4) no
C53 C54 C55 121.3(4) no
C54 C55 C56 119.0(4) no
C51 C56 C55 121.5(4) no
C30 C31 H31 120.00 no
C32 C31 H31 120.00 no
C31 C32 H32 120.00 no
C33 C32 H32 120.00 no
C32 C33 H33 120.00 no
C34 C33 H33 120.00 no
C29 C34 H34 119.00 no
C33 C34 H34 119.00 no
C35 C36 H36A 109.00 no
C35 C36 H36B 109.00 no
C35 C36 H36C 109.00 no
H36A C36 H36B 110.00 no
H36A C36 H36C 109.00 no
H36B C36 H36C 109.00 no
C37 C38 H38 119.00 no
C39 C38 H38 119.00 no
C38 C39 H39 120.00 no
C40 C39 H39 120.00 no
C40 C41 H41 121.00 no
C42 C41 H41 121.00 no
C37 C42 H42 120.00 no
C41 C42 H42 120.00 no
C43 C44 H44 121.00 no
C45 C44 H44 121.00 no
C44 C45 H45 119.00 no
C46 C45 H45 119.00 no
C45 C46 H46 120.00 no
C47 C46 H46 120.00 no
C43 C48 H48 119.00 no
C47 C48 H48 119.00 no
C50 C49 H49A 109.00 no
C50 C49 H49B 110.00 no
C50 C49 H49C 110.00 no
H49A C49 H49B 110.00 no
H49A C49 H49C 109.00 no
H49B C49 H49C 109.00 no
C52 C53 H53 120.00 no
C54 C53 H53 120.00 no
C53 C54 H54 119.00 no
C55 C54 H54 119.00 no
C54 C55 H55 120.00 no
C56 C55 H55 121.00 no
C51 C56 H56 119.00 no
C55 C56 H56 119.00 no

loop_
_geom_bond_atom_site_label_1
_geom_bond_atom_site_label_2
_geom_bond_distance
_geom_bond_publ_flag
O1 C2 1.345(5) yes
O2 C13 1.390(6) yes
O2 C15 1.393(5) yes
O3 C24 1.349(5) yes
O1 H1 0.8200 no
O3 H3A 0.8200 no
O4 C30 1.360(5) yes
O5 C40 1.407(5) yes
O5 C43 1.396(6) yes
O6 C52 1.347(5) yes
O4 H4A 0.8200 no
O6 H6A 0.8200 no
N1 C7 1.291(5) yes
N1 C9 1.426(5) yes
N2 C18 1.405(5) yes
N2 C22 1.295(5) yes
N3 C37 1.412(5) yes
N3 C35 1.293(5) yes
N4 C50 1.288(5) yes
N4 C47 1.427(5) yes
C1 C7 1.455(5) no
C1 C2 1.431(6) no
C1 C6 1.396(6) no
C2 C3 1.384(6) no
C3 C4 1.337(7) no
C4 C5 1.393(7) no
C5 C6 1.363(6) no
C7 C8 1.498(6) no
C9 C14 1.353(6) no
C9 C10 1.444(7) no
C10 C11 1.344(6) no
C11 C12 1.385(7) no
C12 C13 1.350(7) no
C13 C14 1.368(6) no
C15 C16 1.310(8) no
C15 C20 1.404(8) no
C16 C17 1.416(6) no
C17 C18 1.324(7) no
C18 C19 1.440(7) no
C19 C20 1.378(6) no
C21 C22 1.489(6) no
C22 C23 1.471(5) no
C23 C28 1.385(5) no
C23 C24 1.409(6) no
C24 C25 1.378(6) no
C25 C26 1.363(7) no
C26 C27 1.373(8) no
C27 C28 1.368(6) no
C3 H3 0.9300 no
C4 H4 0.9300 no
C5 H5 0.9300 no
C6 H6 0.9300 no
C8 H8C 0.9600 no
C8 H8A 0.9600 no
C8 H8B 0.9600 no
C10 H10 0.9300 no
C11 H11 0.9300 no
C12 H12 0.9300 no
C14 H14 0.9300 no
C16 H16 0.9300 no
C17 H17 0.9300 no
C19 H19 0.9300 no
C20 H20 0.9300 no
C21 H21C 0.9600 no
C21 H21B 0.9600 no
C21 H21A 0.9600 no
C25 H25 0.9300 no
C26 H26 0.9300 no
C27 H27 0.9300 no
C28 H28 0.9300 no
C29 C34 1.397(6) no
C29 C35 1.491(5) no
C29 C30 1.380(6) no
C30 C31 1.403(6) no
C31 C32 1.383(7) no
C32 C33 1.360(8) no
C33 C34 1.381(6) no
C35 C36 1.478(6) no
C37 C42 1.451(7) no
C37 C38 1.324(6) no
C38 C39 1.402(6) no
C39 C40 1.315(8) no
C40 C41 1.391(8) no
C41 C42 1.376(6) no
C43 C44 1.371(7) no
C43 C48 1.371(6) no
C44 C45 1.389(7) no
C45 C46 1.344(6) no
C46 C47 1.446(7) no
C47 C48 1.337(6) no
C49 C50 1.507(6) no
C50 C51 1.471(5) no
C51 C56 1.405(6) no
C51 C52 1.405(6) no
C52 C53 1.392(6) no
C53 C54 1.362(7) no
C54 C55 1.382(7) no
C55 C56 1.380(6) no
C31 H31 0.9300 no
C32 H32 0.9300 no
C33 H33 0.9300 no
C34 H34 0.9300 no
C36 H36A 0.9600 no
C36 H36B 0.9600 no
C36 H36C 0.9600 no
C38 H38 0.9300 no
C39 H39 0.9300 no
C41 H41 0.9300 no
C42 H42 0.9300 no
C44 H44 0.9300 no
C45 H45 0.9300 no
C46 H46 0.9300 no
C48 H48 0.9300 no
C49 H49A 0.9600 no
C49 H49B 0.9600 no
C49 H49C 0.9600 no
C53 H53 0.9300 no
C54 H54 0.9300 no
C55 H55 0.9300 no
C56 H56 0.9300 no

loop_
_geom_contact_atom_site_label_1
_geom_contact_atom_site_label_2
_geom_contact_distance
_geom_contact_site_symmetry_2
_geom_contact_publ_flag
O1 N1 2.546(4) . no
O1 C49 3.379(5) 2_666 no
O1 C21 3.254(5) 2_666 no
O1 C22 3.235(5) 2_666 no
O2 C44 3.400(6) 2_666 no
O3 N2 2.531(4) . no
O3 C36 3.383(5) 2_566 no
O3 C8 3.313(5) 2_566 no
O3 C7 3.365(5) 2_566 no
O4 C50 3.362(5) 2_676 no
O4 N3 2.536(4) . no
O4 C21 3.366(5) 2_666 no
O4 C49 3.301(5) 2_676 no
O6 C8 3.377(5) 2_566 no
O6 C36 3.241(5) 2_576 no
O6 C35 3.227(5) 2_576 no
O6 N4 2.556(4) . no
O1 H36B 2.8900 . no
O1 H21B 2.5900 2_666 no
O3 H10 2.8800 2_566 no
O3 H49A 2.7800 . no
O3 H8B 2.6300 2_566 no
O4 H46 2.8900 2_676 no
O4 H8A 2.7900 1_565 no
O4 H49B 2.6100 2_676 no
O6 H21A 2.9100 1_565 no
O6 H36C 2.5800 2_576 no
N1 O1 2.546(4) . no
N2 O3 2.531(4) . no
N3 O4 2.536(4) . no
N4 O6 2.556(4) . no
N1 H1 1.8200 . no
N2 H3A 1.8000 . no
N3 H4A 1.8100 . no
N4 H6A 1.9300 . no
C2 C49 3.513(6) 2_666 no
C7 O3 3.365(5) 2_566 no
C8 C52 3.508(6) 2_566 no
C8 C10 3.247(6) . no
C8 O6 3.377(5) 2_566 no
C8 O3 3.313(5) 2_566 no
C10 C8 3.247(6) . no
C12 C16 3.525(7) . no
C12 C20 3.337(7) . no
C16 C12 3.525(7) . no
C19 C21 3.231(6) . no
C20 C12 3.337(7) . no
C21 O1 3.254(5) 2_666 no
C21 C30 3.513(6) 2_666 no
C21 O4 3.366(5) 2_666 no
C21 C19 3.231(6) . no
C22 O1 3.235(5) 2_666 no
C24 C36 3.524(6) 2_566 no
C30 C21 3.513(6) 2_666 no
C35 O6 3.227(5) 2_576 no
C36 C24 3.524(6) 2_566 no
C36 O6 3.241(5) 2_576 no
C36 C42 3.238(6) . no
C36 O3 3.383(5) 2_566 no
C39 C44 3.542(7) . no
C41 C44 3.328(7) . no
C42 C36 3.238(6) . no
C44 C39 3.542(7) . no
C44 C41 3.328(7) . no
C44 O2 3.400(6) 2_666 no
C46 C49 3.258(6) . no
C49 C46 3.258(6) . no
C49 C2 3.513(6) 2_666 no
C49 O4 3.301(5) 2_676 no
C49 O1 3.379(5) 2_666 no
C50 O4 3.362(5) 2_676 no
C52 C8 3.508(6) 2_566 no
C1 H49B 2.8900 2_666 no
C2 H49B 2.9300 2_666 no
C6 H8B 2.8700 . no
C6 H8A 2.8400 . no
C7 H49B 3.0900 2_666 no
C7 H10 3.0400 . no
C7 H1 2.4400 . no
C8 H6A 2.9800 2_566 no
C8 H6 2.5500 . no
C9 H1 3.0000 . no
C9 H8C 2.4400 . no
C10 H8C 2.6500 . no
C11 H12 3.0900 2_566 no
C15 H12 2.5300 . no
C17 H11 3.0300 2_566 no
C18 H3A 2.9700 . no
C18 H21C 2.4500 . no
C19 H21C 2.6200 . no
C20 H12 2.8100 . no
C21 H19 3.1000 . no
C21 H28 2.5500 . no
C22 H19 3.0200 . no
C22 H36C 3.0300 2_566 no
C22 H3A 2.4300 . no
C23 H36C 2.8800 2_566 no
C24 H36C 2.9300 2_566 no
C28 H21A 2.8100 . no
C28 H21B 2.9000 . no
C28 H3 3.0300 2_666 no
C29 H21B 2.8600 2_666 no
C30 H21B 2.9100 2_666 no
C34 H36B 2.8100 . no
C34 H53 3.0000 2_576 no
C34 H36C 2.8800 . no
C35 H42 3.0300 . no
C35 H21B 3.0200 2_666 no
C35 H4A 2.4500 . no
C36 H34 2.5400 . no
C37 H4A 2.9800 . no
C37 H36A 2.4500 . no
C38 H45 3.0400 2_676 no
C40 H44 2.5400 . no
C41 H44 2.8100 . no
C42 H36A 2.6300 . no
C46 H49C 2.6700 . no
C47 H49C 2.4300 . no
C49 H56 2.5500 . no
C50 H46 3.0600 . no
C50 H8B 3.0800 2_566 no
C50 H6A 2.5200 . no
C51 H8B 2.8900 2_566 no
C52 H8B 2.9200 2_566 no
C56 H49A 2.8400 . no
C56 H49B 2.8600 . no
H1 C9 3.0000 . no
H1 C7 2.4400 . no
H1 N1 1.8200 . no
H3 C28 3.0300 2_666 no
H3A H10 2.4300 2_566 no
H3A C18 2.9700 . no
H3A N2 1.8000 . no
H3A C22 2.4300 . no
H3A H49A 2.5600 . no
H4A C35 2.4500 . no
H4A N3 1.8100 . no
H4A H46 2.4200 2_676 no
H4A C37 2.9800 . no
H4A H8A 2.5700 1_565 no
H6 C8 2.5500 . no
H6 H8A 2.3400 . no
H6 H8B 2.3800 . no
H6A C8 2.9800 2_566 no
H6A N4 1.9300 . no
H6A C50 2.5200 . no
H8A O4 2.7900 1_545 no
H8A H6 2.3400 . no
H8A C6 2.8400 . no
H8A H4A 2.5700 1_545 no
H8B C50 3.0800 2_566 no
H8B C6 2.8700 . no
H8B H6 2.3800 . no
H8B O3 2.6300 2_566 no
H8B C51 2.8900 2_566 no
H8B C52 2.9200 2_566 no
H8C C9 2.4400 . no
H8C H38 2.5000 1_545 no
H8C C10 2.6500 . no
H10 H3A 2.4300 2_566 no
H10 C7 3.0400 . no
H10 O3 2.8800 2_566 no
H11 C17 3.0300 2_566 no
H11 H12 2.5600 2_566 no
H12 C20 2.8100 . no
H12 C15 2.5300 . no
H12 C11 3.0900 2_566 no
H12 H11 2.5600 2_566 no
H17 H49C 2.4900 . no
H19 C21 3.1000 . no
H19 C22 3.0200 . no
H21A O6 2.9100 1_545 no
H21A C28 2.8100 . no
H21A H28 2.2900 . no
H21B O1 2.5900 2_666 no
H21B C29 2.8600 2_666 no
H21B C28 2.9000 . no
H21B H28 2.4300 . no
H21B C30 2.9100 2_666 no
H21B C35 3.0200 2_666 no
H21C C18 2.4500 . no
H21C C19 2.6200 . no
H28 H21B 2.4300 . no
H28 C21 2.5500 . no
H28 H21A 2.2900 . no
H34 C36 2.5400 . no
H34 H36B 2.2800 . no
H34 H36C 2.4100 . no
H36A C37 2.4500 . no
H36A C42 2.6300 . no
H36B O1 2.8900 . no
H36B C34 2.8100 . no
H36B H34 2.2800 . no
H36C C34 2.8800 . no
H36C H34 2.4100 . no
H36C O6 2.5800 2_576 no
H36C C22 3.0300 2_566 no
H36C C23 2.8800 2_566 no
H36C C24 2.9300 2_566 no
H38 H8C 2.5000 1_565 no
H42 C35 3.0300 . no
H44 C40 2.5400 . no
H44 C41 2.8100 . no
H44 H45 2.6000 2_676 no
H45 C38 3.0400 2_676 no
H45 H44 2.6000 2_676 no
H46 C50 3.0600 . no
H46 O4 2.8900 2_676 no
H46 H4A 2.4200 2_676 no
H49A O3 2.7800 . no
H49A C56 2.8400 . no
H49A H3A 2.5600 . no
H49A H56 2.3400 . no
H49B C56 2.8600 . no
H49B H56 2.3600 . no
H49B O4 2.6100 2_676 no
H49B C1 2.8900 2_666 no
H49B C2 2.9300 2_666 no
H49B C7 3.0900 2_666 no
H49C C46 2.6700 . no
H49C C47 2.4300 . no
H49C H17 2.4900 . no
H53 C34 3.0000 2_576 no
H56 C49 2.5500 . no
H56 H49A 2.3400 . no
H56 H49B 2.3600 . no

loop_
_geom_hbond_atom_site_label_D
_geom_hbond_atom_site_label_H
_geom_hbond_atom_site_label_A
_geom_hbond_site_symmetry_A
_geom_hbond_distance_DH
_geom_hbond_distance_HA
_geom_hbond_distance_DA
_geom_hbond_angle_DHA
_geom_hbond_publ_flag
O1 H1 N1 . 0.82 1.82 2.546(4) 148 yes
O3 H3A N2 . 0.82 1.80 2.531(4) 148 yes
O4 H4A N3 . 0.82 1.81 2.536(4) 146 yes
O6 H6A N4 . 0.82 1.93 2.556(4) 133 yes
C8 H8B O3 2_566 0.960(4) 2.626(3) 3.313(5) 129 yes
C21 H21B O1 2_666 0.96 2.59 3.254(5) 126 yes
C36 H36C O6 2_576 0.96 2.58 3.241(5) 126 yes
C49 H49B O4 2_676 0.960(4) 2.613(3) 3.301(5) 129 yes

loop_
_geom_torsion_atom_site_label_1
_geom_torsion_atom_site_label_2
_geom_torsion_atom_site_label_3
_geom_torsion_atom_site_label_4
_geom_torsion
_geom_torsion_publ_flag
C13 O2 C15 C16 -92.8(6) no
C13 O2 C15 C20 89.2(6) no
C15 O2 C13 C12 -12.9(7) no
C15 O2 C13 C14 167.9(4) no
C43 O5 C40 C41 86.5(6) no
C40 O5 C43 C48 169.1(4) no
C43 O5 C40 C39 -96.4(6) no
C40 O5 C43 C44 -9.3(7) no
C7 N1 C9 C14 120.6(5) no
C9 N1 C7 C8 -5.1(6) no
C9 N1 C7 C1 177.0(4) no
C7 N1 C9 C10 -68.3(5) no
C18 N2 C22 C23 -178.0(4) no
C18 N2 C22 C21 4.0(6) no
C22 N2 C18 C19 68.1(5) no
C22 N2 C18 C17 -117.2(5) no
C35 N3 C37 C42 68.7(5) no
C35 N3 C37 C38 -116.3(5) no
C37 N3 C35 C29 -178.2(3) no
C37 N3 C35 C36 3.6(6) no
C50 N4 C47 C48 121.9(5) no
C50 N4 C47 C46 -70.8(5) no
C47 N4 C50 C49 -4.1(6) no
C47 N4 C50 C51 177.3(4) no
C6 C1 C7 N1 177.8(4) no
C2 C1 C7 C8 179.8(4) no
C2 C1 C7 N1 -2.2(6) no
C6 C1 C2 C3 -0.1(6) no
C7 C1 C2 O1 0.3(6) no
C7 C1 C6 C5 179.6(4) no
C2 C1 C6 C5 -0.4(6) no
C7 C1 C2 C3 179.9(4) no
C6 C1 C7 C8 -0.2(6) no
C6 C1 C2 O1 -179.8(4) no
O1 C2 C3 C4 -180.0(5) no
C1 C2 C3 C4 0.4(7) no
C2 C3 C4 C5 -0.2(8) no
C3 C4 C5 C6 -0.4(8) no
C4 C5 C6 C1 0.7(7) no
C10 C9 C14 C13 4.2(6) no
N1 C9 C14 C13 175.4(4) no
N1 C9 C10 C11 -176.4(4) no
C14 C9 C10 C11 -4.9(7) no
C9 C10 C11 C12 2.8(8) no
C10 C11 C12 C13 0.2(8) no
C11 C12 C13 O2 179.8(5) no
C11 C12 C13 C14 -1.0(7) no
O2 C13 C14 C9 178.0(4) no
C12 C13 C14 C9 -1.3(7) no
O2 C15 C16 C17 -177.6(5) no
C16 C15 C20 C19 -0.5(9) no
C20 C15 C16 C17 0.3(9) no
O2 C15 C20 C19 177.5(5) no
C15 C16 C17 C18 0.4(9) no
C16 C17 C18 C19 -0.8(8) no
C16 C17 C18 N2 -175.5(5) no
N2 C18 C19 C20 175.4(4) no
C17 C18 C19 C20 0.5(8) no
C18 C19 C20 C15 0.1(8) no
C21 C22 C23 C24 175.6(4) no
N2 C22 C23 C28 175.9(4) no
C21 C22 C23 C28 -6.0(6) no
N2 C22 C23 C24 -2.5(6) no
C28 C23 C24 O3 -179.5(4) no
C28 C23 C24 C25 0.5(6) no
C22 C23 C24 C25 179.0(4) no
C24 C23 C28 C27 0.0(6) no
C22 C23 C28 C27 -178.5(4) no
C22 C23 C24 O3 -1.0(6) no
O3 C24 C25 C26 178.9(4) no
C23 C24 C25 C26 -1.0(7) no
C24 C25 C26 C27 1.1(8) no
C25 C26 C27 C28 -0.6(8) no
C26 C27 C28 C23 0.1(8) no
C30 C29 C35 N3 -3.0(6) no
C34 C29 C35 C36 -5.2(6) no
C30 C29 C34 C33 0.8(7) no
C34 C29 C35 N3 176.5(4) no
C35 C29 C34 C33 -178.7(4) no
C30 C29 C35 C36 175.3(4) no
C35 C29 C30 C31 178.9(4) no
C34 C29 C30 C31 -0.6(6) no
C34 C29 C30 O4 180.0(4) no
C35 C29 C30 O4 -0.5(6) no
C29 C30 C31 C32 -0.1(7) no
O4 C30 C31 C32 179.4(4) no
C30 C31 C32 C33 0.6(8) no
C31 C32 C33 C34 -0.4(8) no
C32 C33 C34 C29 -0.3(8) no
C38 C37 C42 C41 0.0(7) no
N3 C37 C42 C41 175.1(4) no
N3 C37 C38 C39 -175.4(5) no
C42 C37 C38 C39 -0.4(8) no
C37 C38 C39 C40 1.0(9) no
C38 C39 C40 C41 -1.0(9) no
C38 C39 C40 O5 -178.1(5) no
C39 C40 C41 C42 0.5(9) no
O5 C40 C41 C42 177.6(5) no
C40 C41 C42 C37 0.0(8) no
O5 C43 C44 C45 177.3(4) no
C44 C43 C48 C47 -3.2(7) no
C48 C43 C44 C45 -1.0(7) no
O5 C43 C48 C47 178.5(4) no
C43 C44 C45 C46 -0.2(8) no
C44 C45 C46 C47 5.1(8) no
C45 C46 C47 C48 -8.9(7) no
C45 C46 C47 N4 -176.8(4) no
C46 C47 C48 C43 7.9(7) no
N4 C47 C48 C43 175.4(4) no
N4 C50 C51 C52 -1.4(6) no
N4 C50 C51 C56 178.5(4) no
C49 C50 C51 C52 180.0(4) no
C49 C50 C51 C56 -0.2(6) no
C50 C51 C52 O6 -0.8(6) no
C50 C51 C52 C53 179.5(4) no
C56 C51 C52 O6 179.3(4) no
C56 C51 C52 C53 -0.3(6) no
C50 C51 C56 C55 -179.7(4) no
C52 C51 C56 C55 0.2(6) no
O6 C52 C53 C54 -178.7(4) no
C51 C52 C53 C54 1.0(7) no
C52 C53 C54 C55 -1.5(8) no
C53 C54 C55 C56 1.3(8) no
C54 C55 C56 C51 -0.7(7) no

loop_
_cod_related_entry_id
_cod_related_entry_database
_cod_related_entry_code
1 ChemSpider 21106802
